data_4103764
loop_
_publ_author_name
'Zhong Li'
'Frank W. Fowler'
'Joseph W. Lauher'

_publ_section_title
;
 Weak Interactions Dominating the Supramolecular Self-Assembly in a Salt:
 A Designed Single-Crystal-to-Single-Crystal Topochemical Polymerization
 of a Terminal Aryldiacetylene
;
_journal_name_full 'Journal of the American Chemical Society'
_journal_page_first 634
_journal_page_last 643
_journal_paper_doi 10.1021/ja806663h
_journal_volume 131
_journal_year 2009
_chemical_formula_sum 'C28 H26 N4 O6'
_chemical_formula_weight 514.53
_chemical_name_common '(diacetylenylbenzylNH3)2og   monomer'
_space_group_IT_number 2
_symmetry_cell_setting triclinic
_symmetry_space_group_name_Hall '-P 1'
_symmetry_space_group_name_H-M 'P -1'
_atom_sites_solution_hydrogens geom
_atom_sites_solution_primary direct
_atom_sites_solution_secondary difmap
_audit_creation_method SHELXL-97
_cell_angle_alpha 85.899(14)
_cell_angle_beta 84.56(2)
_cell_angle_gamma 85.141(16)
_cell_formula_units_Z 1
_cell_length_a 4.931(3)
_cell_length_b 10.017(7)
_cell_length_c 13.738(9)
_cell_measurement_temperature 273(2)
_cell_volume 671.7(8)
_computing_cell_refinement 'Bruker SMART'
_computing_data_collection 'Bruker SMART'
_computing_data_reduction 'Bruker SAINT'
_computing_molecular_graphics 'Bruker SHELXTL'
_computing_publication_material 'Bruker SHELXTL'
_computing_structure_refinement 'SHELXL-97 (Sheldrick, 1997)'
_computing_structure_solution 'SHELXS-97 (Sheldrick, 1990)'
_diffrn_ambient_temperature 273(2)
_diffrn_measured_fraction_theta_full 0.860
_diffrn_measured_fraction_theta_max 0.860
_diffrn_measurement_device_type 'CCD area detector'
_diffrn_measurement_method 'phi and omega scans'
_diffrn_radiation_monochromator graphite
_diffrn_radiation_source 'fine-focus sealed tube'
_diffrn_radiation_type MoK\a
_diffrn_radiation_wavelength 0.71073
_diffrn_reflns_av_R_equivalents 0.0903
_diffrn_reflns_av_sigmaI/netI 0.7053
_diffrn_reflns_limit_h_max 6
_diffrn_reflns_limit_h_min -5
_diffrn_reflns_limit_k_max 13
_diffrn_reflns_limit_k_min -13
_diffrn_reflns_limit_l_max 12
_diffrn_reflns_limit_l_min -18
_diffrn_reflns_number 4339
_diffrn_reflns_theta_full 28.61
_diffrn_reflns_theta_max 28.61
_diffrn_reflns_theta_min 1.49
_exptl_absorpt_coefficient_mu 0.091
_exptl_absorpt_correction_type none
_exptl_crystal_density_diffrn 1.272
_exptl_crystal_density_method 'not measured'
_exptl_crystal_F_000 270
_exptl_crystal_size_max 1.
_exptl_crystal_size_mid .2
_exptl_crystal_size_min .03
_refine_diff_density_max 0.247
_refine_diff_density_min -0.266
_refine_diff_density_rms 0.063
_refine_ls_extinction_method none
_refine_ls_goodness_of_fit_ref 0.823
_refine_ls_hydrogen_treatment constr
_refine_ls_matrix_type full
_refine_ls_number_parameters 173
_refine_ls_number_reflns 2971
_refine_ls_number_restraints 0
_refine_ls_restrained_S_all 0.823
_refine_ls_R_factor_all 0.1917
_refine_ls_R_factor_gt 0.0781
_refine_ls_shift/su_max 0.016
_refine_ls_shift/su_mean 0.004
_refine_ls_structure_factor_coef Fsqd
_refine_ls_weighting_details 'calc w=1/[\s^2^(Fo^2^)+(0.0852P)^2^+0.0000P] where P=(Fo^2^+2Fc^2^)/3'
_refine_ls_weighting_scheme calc
_refine_ls_wR_factor_gt 0.1111
_refine_ls_wR_factor_ref 0.1551
_reflns_number_gt 426
_reflns_number_total 2971
_reflns_threshold_expression >2sigma(I)
_cod_data_source_file ja806663h_si_011.cif
_cod_data_source_block diacetylenylbenzylammmonium_monomer
_cod_database_code 4103764

loop_
_symmetry_equiv_pos_as_xyz
'x, y, z'
'-x, -y, -z'

loop_
_atom_site_label
_atom_site_type_symbol
_atom_site_fract_x
_atom_site_fract_y
_atom_site_fract_z
_atom_site_U_iso_or_equiv
_atom_site_adp_type
_atom_site_occupancy
_atom_site_symmetry_multiplicity
_atom_site_calc_flag
_atom_site_refinement_flags
O2 O 1.0967(9) 0.1456(5) 0.0162(4) 0.0577(16) Uani 1 1 d .
O1 O 1.2717(9) 0.4200(5) 0.0599(4) 0.0635(17) Uani 1 1 d .
O3 O 1.2175(10) 0.0901(5) 0.1682(4) 0.072(2) Uani 1 1 d .
N2 N 0.8316(11) 0.3798(6) 0.0785(4) 0.0526(19) Uani 1 1 d .
H2 H 0.6683 0.4037 0.0634 0.063 Uiso 1 1 calc R
N1 N 0.6237(10) 0.1483(6) 0.9149(4) 0.058(2) Uani 1 1 d .
H1A H 0.4646 0.1472 0.9513 0.087 Uiso 1 1 calc R
H1B H 0.7576 0.1527 0.9534 0.087 Uiso 1 1 calc R
H1C H 0.6530 0.0738 0.8826 0.087 Uiso 1 1 calc R
C1 C 0.6171(14) 0.2667(8) 0.8441(5) 0.060(2) Uani 1 1 d .
H1D H 0.7986 0.2737 0.8110 0.072 Uiso 1 1 calc R
H1E H 0.5704 0.3468 0.8798 0.072 Uiso 1 1 calc R
C2 C 0.4190(14) 0.2628(9) 0.7686(6) 0.048(2) Uani 1 1 d .
C3 C 0.0708(16) 0.2617(10) 0.6198(6) 0.064(3) Uani 1 1 d .
C4 C 0.1629(15) 0.1454(9) 0.6664(6) 0.070(3) Uani 1 1 d .
H4 H 0.1075 0.0648 0.6485 0.084 Uiso 1 1 calc R
C5 C 0.8785(14) 0.2675(8) 0.1489(5) 0.053(2) Uani 1 1 d .
H5A H 0.7067 0.2287 0.1688 0.064 Uiso 1 1 calc R
H5B H 0.9441 0.2998 0.2066 0.064 Uiso 1 1 calc R
C6 C -0.2686(18) 0.2465(10) 0.4842(7) 0.084(3) Uani 1 1 d .
C7 C 0.1485(15) 0.3811(9) 0.6487(6) 0.068(3) Uani 1 1 d .
H7 H 0.0832 0.4623 0.6189 0.082 Uiso 1 1 calc R
C8 C 1.0390(17) 0.4462(7) 0.0370(6) 0.052(2) Uani 1 1 d .
C9 C 0.3229(15) 0.3799(9) 0.7218(6) 0.067(3) Uani 1 1 d .
H9 H 0.3763 0.4609 0.7396 0.080 Uiso 1 1 calc R
C10 C -0.1218(17) 0.2600(9) 0.5455(6) 0.071(3) Uani 1 1 d .
C11 C 0.3355(15) 0.1428(10) 0.7394(6) 0.078(3) Uani 1 1 d .
H11 H 0.3971 0.0612 0.7695 0.093 Uiso 1 1 calc R
C12 C -0.4412(18) 0.2227(10) 0.4156(7) 0.086(3) Uani 1 1 d .
C13 C 1.0862(16) 0.1585(9) 0.1079(7) 0.053(2) Uani 1 1 d .
C14 C -0.5816(17) 0.1997(11) 0.3573(6) 0.108(4) Uani 1 1 d .
H14 H -0.6947 0.1812 0.3103 0.130 Uiso 1 1 calc R

loop_
_atom_site_aniso_label
_atom_site_aniso_U_11
_atom_site_aniso_U_22
_atom_site_aniso_U_33
_atom_site_aniso_U_23
_atom_site_aniso_U_13
_atom_site_aniso_U_12
O2 0.055(3) 0.060(4) 0.059(4) -0.005(3) -0.012(3) -0.001(3)
O1 0.034(3) 0.064(4) 0.093(5) 0.017(3) -0.025(3) -0.004(3)
O3 0.075(4) 0.075(4) 0.068(5) -0.015(4) -0.031(3) 0.020(3)
N2 0.031(4) 0.063(5) 0.061(5) 0.001(4) -0.002(4) -0.002(4)
N1 0.057(4) 0.065(5) 0.055(5) -0.008(4) -0.013(4) -0.002(4)
C1 0.062(5) 0.066(6) 0.053(6) -0.005(5) -0.015(5) -0.007(5)
C2 0.039(5) 0.069(6) 0.037(5) -0.005(5) -0.003(4) 0.002(5)
C3 0.062(6) 0.079(8) 0.050(6) -0.001(6) -0.020(5) 0.008(6)
C4 0.065(6) 0.081(7) 0.068(7) -0.019(6) -0.024(5) -0.007(5)
C5 0.041(5) 0.065(6) 0.050(6) -0.002(5) 0.006(4) -0.002(4)
C6 0.074(7) 0.120(9) 0.056(7) -0.002(7) -0.009(6) 0.004(6)
C7 0.064(6) 0.072(7) 0.066(7) 0.002(6) -0.015(5) 0.013(5)
C8 0.038(5) 0.054(6) 0.066(7) -0.006(5) -0.017(5) 0.006(5)
C9 0.063(6) 0.082(7) 0.056(7) -0.012(6) -0.003(5) 0.001(5)
C10 0.074(7) 0.103(8) 0.036(6) 0.004(6) -0.007(5) -0.008(6)
C11 0.074(6) 0.093(8) 0.072(7) -0.005(6) -0.043(6) -0.001(5)
C12 0.057(6) 0.148(10) 0.052(7) -0.009(7) -0.005(5) 0.000(6)
C13 0.042(6) 0.065(7) 0.056(7) -0.015(6) -0.005(5) -0.011(5)
C14 0.068(7) 0.216(13) 0.041(7) -0.010(8) -0.009(5) -0.006(7)

loop_
_atom_type_symbol
_atom_type_description
_atom_type_scat_dispersion_real
_atom_type_scat_dispersion_imag
_atom_type_scat_source
C C 0.0033 0.0016 'International Tables Vol C Tables 4.2.6.8 and 6.1.1.4'
H H 0.0000 0.0000 'International Tables Vol C Tables 4.2.6.8 and 6.1.1.4'
N N 0.0061 0.0033 'International Tables Vol C Tables 4.2.6.8 and 6.1.1.4'
O O 0.0106 0.0060 'International Tables Vol C Tables 4.2.6.8 and 6.1.1.4'

loop_
_geom_angle_atom_site_label_1
_geom_angle_atom_site_label_2
_geom_angle_atom_site_label_3
_geom_angle
_geom_angle_site_symmetry_3
C8 N2 C5 120.4(6) .
N1 C1 C2 114.1(7) .
C9 C2 C11 117.5(7) .
C9 C2 C1 119.6(8) .
C11 C2 C1 122.8(8) .
C4 C3 C7 118.6(8) .
C4 C3 C10 120.0(9) .
C7 C3 C10 121.2(9) .
C3 C4 C11 122.0(9) .
N2 C5 C13 112.6(6) .
C10 C6 C12 176.3(12) .
C9 C7 C3 120.0(8) .
O1 C8 N2 121.9(7) .
O1 C8 C8 123.9(11) 2_765
N2 C8 C8 114.1(9) 2_765
C2 C9 C7 121.7(8) .
C6 C10 C3 173.8(10) .
C4 C11 C2 120.1(8) .
C14 C12 C6 178.2(11) .
O3 C13 O2 127.3(8) .
O3 C13 C5 116.2(8) .
O2 C13 C5 116.4(7) .

loop_
_geom_bond_atom_site_label_1
_geom_bond_atom_site_label_2
_geom_bond_distance
_geom_bond_site_symmetry_2
O2 C13 1.271(8) .
O1 C8 1.220(7) .
O3 C13 1.233(8) .
N2 C8 1.328(8) .
N2 C5 1.448(8) .
N1 C1 1.480(8) .
C1 C2 1.495(8) .
C2 C9 1.368(9) .
C2 C11 1.400(9) .
C3 C4 1.354(10) .
C3 C7 1.382(10) .
C3 C10 1.460(10) .
C4 C11 1.373(8) .
C5 C13 1.533(9) .
C6 C10 1.183(10) .
C6 C12 1.375(10) .
C7 C9 1.381(9) .
C8 C8 1.481(14) 2_765
C12 C14 1.154(10) .
